data_4343867
loop_
_publ_author_name
'Kabbour, H.'
'Meerschaut, A.'
'Cario, L.'
'Danot, M.'

_publ_section_title
;
 Design of a new family of inorganic compounds Ae2 F2 Sn X3 (Ae= Sr, Ba; X
 = S, Se) using rock salt and fluorite 2D building blocks.
;
_journal_name_full 'Inorganic Chemistry'
_journal_page_first 917
_journal_page_last 922
_journal_volume 45
_journal_year 2006
_chemical_formula_sum 'F2 S3 Sn Sr2'
_chemical_name_systematic 'Sr2 F2 Sn S3'
_space_group_IT_number 62
_symmetry_space_group_name_Hall '-P 2ac 2n'
_symmetry_space_group_name_H-M 'P n m a'
_cell_angle_alpha 90
_cell_angle_beta 90
_cell_angle_gamma 90
_cell_formula_units_Z 4
_cell_length_a 5.9365
_cell_length_b 18.842
_cell_length_c 5.949
_cell_volume 665.429
_citation_journal_id_ASTM INOCAJ
_cod_data_source_file Kabbour_INOCAJ_2006_684.cif
_cod_data_source_block F2S3Sn1Sr2
_cod_original_cell_volume 665.4285
_cod_original_formula_sum 'F2 S3 Sn1 Sr2'
_cod_database_code 4343867

loop_
_symmetry_equiv_pos_as_xyz
x,y,z
-x+1/2,-y,z+1/2
x+1/2,-y+1/2,-z+1/2
-x,y+1/2,-z
-x,-y,-z
x-1/2,y,-z-1/2
-x-1/2,y-1/2,z-1/2
x,-y-1/2,z

loop_
_atom_site_label
_atom_site_type_symbol
_atom_site_fract_x
_atom_site_fract_y
_atom_site_fract_z
_atom_site_occupancy
_atom_site_U_iso_or_equiv
Sn1 Sn+4 0.165 0.25 0.553 1 0.0
Sr1 Sr+2 0.753 0.0736 0.498 1 0.0
S2 S-2 0.246 0.1338 0.506 1 0.0
F1 F-1 0.473 -0.003 0.232 1 0.0
S1 S-2 -0.245 0.25 0.499 1 0.0
